data_7208541
loop_
_publ_author_name
'Liu, Ying-Ying'
'Chen, Chun'
'Ma, Jian-Fang'
'Yang, Jin'

_publ_section_title
;
 A series of complexes constructed by different calix[4]arene derivatives
;
_journal_issue 19
_journal_name_full CrystEngComm
_journal_page_first 6201
_journal_paper_doi 10.1039/c2ce25650a
_journal_volume 14
_journal_year 2012
_chemical_formula_sum 'C92 H70 Cd N6 O8'
_chemical_formula_weight 1499.94
_chemical_name_systematic
;
?
;
_space_group_IT_number 14
_symmetry_cell_setting monoclinic
_symmetry_space_group_name_Hall '-P 2ybc'
_symmetry_space_group_name_H-M 'P 1 21/c 1'
_atom_sites_solution_hydrogens geom
_atom_sites_solution_primary direct
_atom_sites_solution_secondary difmap
_audit_creation_method SHELXL-97
_cell_angle_alpha 90.00
_cell_angle_beta 102.761(5)
_cell_angle_gamma 90.00
_cell_formula_units_Z 4
_cell_length_a 23.155(4)
_cell_length_b 15.844(5)
_cell_length_c 20.126(6)
_cell_measurement_temperature 293(2)
_cell_volume 7201(3)
_computing_cell_refinement CrysAlis
_computing_data_collection 'CrysAlis (Oxford Diffraction, 2006)'
_computing_data_reduction CrysAlis
_computing_structure_refinement 'SHELXL-97 (Sheldrick, 1997)'
_computing_structure_solution 'SHELXS-97 (Sheldrick, 1997)'
_diffrn_ambient_temperature 293(2)
_diffrn_detector_area_resol_mean 10.0
_diffrn_measured_fraction_theta_full 0.985
_diffrn_measured_fraction_theta_max 0.985
_diffrn_measurement_device_type 'Oxford Diffraction Gemini R Ultra'
_diffrn_measurement_method '\w scan'
_diffrn_radiation_monochromator graphite
_diffrn_radiation_source 'fine-focus sealed tube'
_diffrn_radiation_type CuK\a
_diffrn_radiation_wavelength 1.54184
_diffrn_reflns_av_R_equivalents 0.0830
_diffrn_reflns_av_sigmaI/netI 0.0732
_diffrn_reflns_limit_h_max 27
_diffrn_reflns_limit_h_min -13
_diffrn_reflns_limit_k_max 18
_diffrn_reflns_limit_k_min -14
_diffrn_reflns_limit_l_max 23
_diffrn_reflns_limit_l_min -23
_diffrn_reflns_number 31632
_diffrn_reflns_theta_full 67.04
_diffrn_reflns_theta_max 67.04
_diffrn_reflns_theta_min 3.41
_exptl_absorpt_coefficient_mu 2.960
_exptl_absorpt_correction_T_max 0.6179
_exptl_absorpt_correction_T_min 0.5249
_exptl_absorpt_correction_type multi-scan
_exptl_absorpt_process_details
;
CrysAlis (Oxford Diffraction, 2006)
;
_exptl_crystal_colour colorless
_exptl_crystal_density_diffrn 1.383
_exptl_crystal_density_method 'not measured'
_exptl_crystal_description block
_exptl_crystal_F_000 3104
_exptl_crystal_size_max 0.25
_exptl_crystal_size_mid 0.21
_exptl_crystal_size_min 0.18
_refine_diff_density_max 0.774
_refine_diff_density_min -0.824
_refine_diff_density_rms 0.074
_refine_ls_extinction_method none
_refine_ls_goodness_of_fit_ref 0.932
_refine_ls_hydrogen_treatment mixed
_refine_ls_matrix_type full
_refine_ls_number_parameters 977
_refine_ls_number_reflns 12663
_refine_ls_number_restraints 18
_refine_ls_restrained_S_all 0.932
_refine_ls_R_factor_all 0.0883
_refine_ls_R_factor_gt 0.0613
_refine_ls_shift/su_max 0.001
_refine_ls_shift/su_mean 0.000
_refine_ls_structure_factor_coef Fsqd
_refine_ls_weighting_details 'calc w=1/[\s^2^(Fo^2^)+(0.1005P)^2^+0.0000P] where P=(Fo^2^+2Fc^2^)/3'
_refine_ls_weighting_scheme calc
_refine_ls_wR_factor_gt 0.1513
_refine_ls_wR_factor_ref 0.1654
_reflns_number_gt 8400
_reflns_number_total 12663
_reflns_threshold_expression >2sigma(I)
_cod_data_source_file c2ce25650a.txt
_cod_data_source_block 2
_cod_depositor_comments
;
The following automatic conversions were performed:

'_symmetry_cell_setting' value 'Monoclinic' changed to 'monoclinic'
according to /home/saulius/struct/CIF-dictionaries/cif_core.dic
dictionary named 'cif_core.dic' version 2.4.1 from 2010-06-29.

Automatic conversion script
Id: cif_fix_values 1891 2012-01-12 08:04:46Z andrius 
;
_cod_original_sg_symbol_H-M P21/c
_cod_database_code 7208541

loop_
_symmetry_equiv_pos_as_xyz
'x, y, z'
'-x, y+1/2, -z+1/2'
'-x, -y, -z'
'x, -y-1/2, z-1/2'

loop_
_atom_site_label
_atom_site_type_symbol
_atom_site_fract_x
_atom_site_fract_y
_atom_site_fract_z
_atom_site_U_iso_or_equiv
_atom_site_adp_type
_atom_site_occupancy
_atom_site_symmetry_multiplicity
_atom_site_calc_flag
_atom_site_refinement_flags
Cd1' Cd 0.21179(17) -0.5184(2) 0.34177(18) 0.0558(8) Uiso 0.10 1 d P
Cd1 Cd 0.237323(15) -0.48857(2) 0.331345(17) 0.04613(12) Uani 0.90 1 d P
C1 C 0.3107(2) -0.3276(3) 0.2869(3) 0.0630(12) Uani 1 1 d .
H1 H 0.3265 -0.3687 0.2631 0.076 Uiso 1 1 calc R
C2 C 0.3298(2) -0.2456(3) 0.2844(3) 0.0706(14) Uani 1 1 d .
H2 H 0.3593 -0.2322 0.2615 0.085 Uiso 1 1 calc R
C3 C 0.3047(2) -0.1852(4) 0.3157(3) 0.0762(14) Uani 1 1 d .
H3 H 0.3165 -0.1294 0.3138 0.091 Uiso 1 1 calc R
C4 C 0.2604(2) -0.2063(3) 0.3518(3) 0.0626(11) Uani 1 1 d .
C5 C 0.2313(3) -0.1445(3) 0.3844(3) 0.0760(14) Uani 1 1 d .
H5 H 0.2419 -0.0880 0.3830 0.091 Uiso 1 1 calc R
C6 C 0.1892(3) -0.1666(3) 0.4169(3) 0.0721(14) Uani 1 1 d .
H6 H 0.1694 -0.1247 0.4354 0.086 Uiso 1 1 calc R
C7 C 0.1739(2) -0.2529(3) 0.4238(2) 0.0559(10) Uani 1 1 d .
C8 C 0.1316(2) -0.2797(3) 0.4597(2) 0.0645(12) Uani 1 1 d .
H8 H 0.1105 -0.2399 0.4788 0.077 Uiso 1 1 calc R
C9 C 0.1212(2) -0.3625(3) 0.4668(3) 0.0665(12) Uani 1 1 d .
H70 H 0.0937 -0.3805 0.4912 0.080 Uiso 1 1 calc R
C10 C 0.1529(2) -0.4212(3) 0.4365(3) 0.0627(12) Uani 1 1 d .
H10 H 0.1462 -0.4784 0.4419 0.075 Uiso 1 1 calc R
C11 C 0.20266(17) -0.3163(3) 0.3937(2) 0.0484(9) Uani 1 1 d .
C12 C 0.24586(17) -0.2920(3) 0.3551(2) 0.0497(10) Uani 1 1 d .
C13 C 0.3364(2) -0.4925(3) 0.4742(2) 0.0637(12) Uani 1 1 d .
H13 H 0.3135 -0.4489 0.4857 0.076 Uiso 1 1 calc R
C14 C 0.3876(2) -0.5163(4) 0.5205(3) 0.0771(15) Uani 1 1 d .
H14 H 0.3991 -0.4889 0.5622 0.093 Uiso 1 1 calc R
C15 C 0.4204(3) -0.5796(4) 0.5040(3) 0.0858(17) Uani 1 1 d .
H15 H 0.4544 -0.5964 0.5350 0.103 Uiso 1 1 calc R
C16 C 0.4043(2) -0.6208(4) 0.4407(3) 0.0703(13) Uani 1 1 d .
C17 C 0.4380(3) -0.6871(5) 0.4198(4) 0.101(2) Uani 1 1 d .
H17 H 0.4728 -0.7049 0.4490 0.121 Uiso 1 1 calc R
C18 C 0.4206(3) -0.7238(4) 0.3596(4) 0.094(2) Uani 1 1 d .
H18 H 0.4427 -0.7684 0.3482 0.112 Uiso 1 1 calc R
C19 C 0.3689(2) -0.6967(3) 0.3116(3) 0.0621(12) Uani 1 1 d .
C20 C 0.3496(2) -0.7335(4) 0.2475(3) 0.0701(14) Uani 1 1 d .
H20 H 0.3707 -0.7779 0.2341 0.084 Uiso 1 1 calc R
C21 C 0.3003(2) -0.7045(4) 0.2050(3) 0.0744(14) Uani 1 1 d .
H21 H 0.2866 -0.7292 0.1626 0.089 Uiso 1 1 calc R
C22 C 0.2699(2) -0.6366(3) 0.2258(2) 0.0634(12) Uani 1 1 d .
H22 H 0.2364 -0.6163 0.1958 0.076 Uiso 1 1 calc R
C23 C 0.33514(17) -0.6300(3) 0.3296(2) 0.0485(9) Uani 1 1 d .
C24 C 0.35254(17) -0.5922(3) 0.3960(2) 0.0494(9) Uani 1 1 d .
C25 C 0.1870(2) -0.4370(4) 0.1700(3) 0.0701(13) Uani 1 1 d .
H25 H 0.2182 -0.3987 0.1780 0.084 Uiso 1 1 calc R
C26 C 0.1530(3) -0.4460(4) 0.1040(3) 0.0828(17) Uani 1 1 d .
H26 H 0.1632 -0.4172 0.0679 0.099 Uiso 1 1 calc R
C27 C 0.1054(3) -0.4967(4) 0.0930(3) 0.0743(15) Uani 1 1 d .
H27 H 0.0810 -0.5003 0.0497 0.089 Uiso 1 1 calc R
C28 C 0.0921(2) -0.5441(3) 0.1466(2) 0.0626(12) Uani 1 1 d .
C29 C 0.0434(3) -0.6011(4) 0.1377(3) 0.0774(15) Uani 1 1 d .
H29 H 0.0163 -0.6031 0.0961 0.093 Uiso 1 1 calc R
C30 C 0.0360(2) -0.6522(4) 0.1888(3) 0.0762(14) Uani 1 1 d .
H30 H 0.0043 -0.6896 0.1819 0.091 Uiso 1 1 calc R
C31 C 0.0768(2) -0.6491(3) 0.2535(3) 0.0608(11) Uani 1 1 d .
C32 C 0.0728(2) -0.7064(3) 0.3058(3) 0.0702(13) Uani 1 1 d .
H32 H 0.0428 -0.7466 0.2995 0.084 Uiso 1 1 calc R
C33 C 0.1135(2) -0.7019(4) 0.3657(3) 0.0720(13) Uani 1 1 d .
H33 H 0.1120 -0.7401 0.4004 0.086 Uiso 1 1 calc R
C34 C 0.1573(2) -0.6410(3) 0.3753(2) 0.0575(11) Uani 1 1 d .
H34 H 0.1845 -0.6382 0.4169 0.069 Uiso 1 1 calc R
C35 C 0.12208(17) -0.5895(3) 0.2657(2) 0.0522(10) Uani 1 1 d .
C36 C 0.13061(19) -0.5355(3) 0.2115(2) 0.0515(10) Uani 1 1 d .
C37 C 0.1672(3) -0.9248(3) 0.3996(3) 0.0753(15) Uani 1 1 d .
C38 C 0.2164(3) -0.8728(4) 0.4172(3) 0.0812(16) Uani 1 1 d .
C39 C 0.2358(3) -0.8310(5) 0.3656(4) 0.101(2) Uani 1 1 d .
H39 H 0.2684 -0.7952 0.3759 0.121 Uiso 1 1 calc R
C40 C 0.2057(4) -0.8434(5) 0.2975(4) 0.108(3) Uani 1 1 d .
H40 H 0.2195 -0.8174 0.2626 0.130 Uiso 1 1 calc R
C41 C 0.1562(3) -0.8935(5) 0.2822(4) 0.097(2) Uani 1 1 d .
H41 H 0.1362 -0.8996 0.2370 0.116 Uiso 1 1 calc R
C42 C 0.1356(3) -0.9347(4) 0.3318(3) 0.0827(16) Uani 1 1 d .
C43 C 0.0785(3) -0.9857(4) 0.3150(4) 0.103(2) Uani 1 1 d .
H43A H 0.0790 -1.0218 0.2762 0.124 Uiso 1 1 calc R
H43B H 0.0765 -1.0218 0.3534 0.124 Uiso 1 1 calc R
C44 C 0.0027(3) -0.8907(4) 0.3512(3) 0.0738(14) Uani 1 1 d D
C45 C 0.0242(3) -0.9306(4) 0.2991(3) 0.0835(16) Uani 1 1 d .
C46 C -0.0040(4) -0.9107(6) 0.2321(4) 0.114(3) Uani 1 1 d .
H46 H 0.0091 -0.9362 0.1965 0.137 Uiso 1 1 calc R
C47 C -0.0505(4) -0.8546(6) 0.2170(4) 0.118(3) Uani 1 1 d .
H47 H -0.0687 -0.8426 0.1720 0.141 Uiso 1 1 calc R
C48 C -0.0692(3) -0.8171(5) 0.2692(4) 0.103(2) Uani 1 1 d .
H48 H -0.1004 -0.7790 0.2589 0.124 Uiso 1 1 calc R
C49 C -0.0440(3) -0.8332(4) 0.3367(3) 0.0833(16) Uani 1 1 d .
C50 C -0.0639(3) -0.7841(5) 0.3916(4) 0.095(2) Uani 1 1 d .
H50A H -0.1031 -0.7616 0.3728 0.115 Uiso 1 1 calc R
H50B H -0.0674 -0.8228 0.4278 0.115 Uiso 1 1 calc R
C51 C 0.0199(3) -0.7264(4) 0.4790(3) 0.0802(16) Uani 1 1 d .
C52 C -0.0245(3) -0.7128(4) 0.4220(4) 0.0829(17) Uani 1 1 d .
C53 C -0.0320(3) -0.6313(5) 0.3930(4) 0.102(2) Uani 1 1 d .
H53 H -0.0610 -0.6214 0.3538 0.122 Uiso 1 1 calc R
C54 C 0.0036(5) -0.5672(5) 0.4230(5) 0.116(3) Uani 1 1 d .
H54 H -0.0009 -0.5137 0.4035 0.139 Uiso 1 1 calc R
C55 C 0.0452(4) -0.5803(4) 0.4807(4) 0.104(2) Uani 1 1 d .
H55 H 0.0681 -0.5349 0.5005 0.125 Uiso 1 1 calc R
C56 C 0.0548(3) -0.6586(4) 0.5113(3) 0.0880(19) Uani 1 1 d .
C57 C 0.1024(4) -0.6731(4) 0.5744(3) 0.113(3) Uani 1 1 d .
H57A H 0.1041 -0.6245 0.6041 0.135 Uiso 1 1 calc R
H57B H 0.0918 -0.7217 0.5984 0.135 Uiso 1 1 calc R
C58 C 0.1771(3) -0.7656(4) 0.5359(3) 0.0842(18) Uani 1 1 d .
C59 C 0.1622(4) -0.6873(4) 0.5608(3) 0.095(2) Uani 1 1 d .
C60 C 0.2034(4) -0.6235(6) 0.5707(3) 0.122(2) Uani 1 1 d U
H60 H 0.1937 -0.5718 0.5870 0.146 Uiso 1 1 calc R
C61 C 0.2578(4) -0.6339(6) 0.5573(4) 0.1226(19) Uani 1 1 d U
H61 H 0.2853 -0.5902 0.5657 0.147 Uiso 1 1 calc R
C62 C 0.2720(4) -0.7075(6) 0.5318(3) 0.121(2) Uani 1 1 d U
H62 H 0.3090 -0.7137 0.5216 0.145 Uiso 1 1 calc R
C63 C 0.2313(3) -0.7762(5) 0.5202(3) 0.0907(19) Uani 1 1 d .
C64 C 0.2480(3) -0.8587(6) 0.4911(4) 0.113(3) Uani 1 1 d .
H64A H 0.2386 -0.9049 0.5185 0.136 Uiso 1 1 calc R
H64B H 0.2904 -0.8593 0.4943 0.136 Uiso 1 1 calc R
C65 C 0.4114(2) -0.3354(4) 0.1644(3) 0.0754(15) Uani 1 1 d .
C66 C 0.4289(2) -0.4053(4) 0.2059(3) 0.0778(16) Uani 1 1 d .
C67 C 0.3956(3) -0.4782(4) 0.1933(4) 0.0904(19) Uani 1 1 d .
H67 H 0.4074 -0.5258 0.2199 0.108 Uiso 1 1 calc R
C68 C 0.3449(3) -0.4818(5) 0.1416(4) 0.098(2) Uani 1 1 d .
H68 H 0.3230 -0.5313 0.1336 0.118 Uiso 1 1 calc R
C69 C 0.3275(3) -0.4120(5) 0.1027(4) 0.097(2) Uani 1 1 d .
H69 H 0.2935 -0.4147 0.0681 0.116 Uiso 1 1 calc R
C70 C 0.3592(3) -0.3371(4) 0.1133(3) 0.0796(15) Uani 1 1 d .
C71 C 0.3394(3) -0.2580(5) 0.0705(3) 0.098(2) Uani 1 1 d .
H71A H 0.3736 -0.2342 0.0568 0.118 Uiso 1 1 calc R
H71B H 0.3113 -0.2747 0.0294 0.118 Uiso 1 1 calc R
C72 C 0.3464(2) -0.1236(4) 0.1403(3) 0.0750(15) Uani 1 1 d D
C73 C 0.3113(3) -0.1895(4) 0.1058(3) 0.0840(17) Uani 1 1 d .
C74 C 0.2519(3) -0.1921(5) 0.1070(4) 0.101(2) Uani 1 1 d .
H74 H 0.2287 -0.2364 0.0857 0.121 Uiso 1 1 calc R
C75 C 0.2262(3) -0.1297(5) 0.1394(4) 0.105(2) Uani 1 1 d .
H75 H 0.1862 -0.1320 0.1396 0.126 Uiso 1 1 calc R
C76 C 0.2606(3) -0.0645(4) 0.1708(4) 0.0899(18) Uani 1 1 d .
H76 H 0.2432 -0.0224 0.1920 0.108 Uiso 1 1 calc R
C77 C 0.3211(3) -0.0598(4) 0.1719(3) 0.0790(16) Uani 1 1 d .
C78 C 0.3578(3) 0.0119(4) 0.2069(4) 0.0872(18) Uani 1 1 d .
H78A H 0.3337 0.0626 0.2007 0.105 Uiso 1 1 calc R
H78B H 0.3905 0.0211 0.1849 0.105 Uiso 1 1 calc R
C79 C 0.4311(2) -0.0536(3) 0.3058(3) 0.0694(13) Uani 1 1 d .
C80 C 0.3824(2) -0.0007(3) 0.2823(4) 0.0751(15) Uani 1 1 d .
C81 C 0.3565(3) 0.0389(5) 0.3290(5) 0.105(2) Uani 1 1 d .
H81 H 0.3247 0.0750 0.3134 0.126 Uiso 1 1 calc R
C82 C 0.3758(4) 0.0271(5) 0.3973(5) 0.116(3) Uani 1 1 d .
H82 H 0.3570 0.0540 0.4278 0.139 Uiso 1 1 calc R
C83 C 0.4235(4) -0.0253(5) 0.4207(4) 0.105(2) Uani 1 1 d .
H83 H 0.4368 -0.0330 0.4674 0.126 Uiso 1 1 calc R
C84 C 0.4522(3) -0.0668(4) 0.3764(3) 0.0794(15) Uani 1 1 d .
C85 C 0.5019(2) -0.1283(4) 0.4019(3) 0.0855(16) Uani 1 1 d .
H85A H 0.5171 -0.1196 0.4503 0.103 Uiso 1 1 calc R
H85B H 0.5338 -0.1176 0.3789 0.103 Uiso 1 1 calc R
C86 C 0.49460(19) -0.2682(4) 0.3375(3) 0.0685(13) Uani 1 1 d .
C87 C 0.4817(2) -0.2195(4) 0.3896(3) 0.0701(13) Uani 1 1 d .
C88 C 0.4476(2) -0.2536(4) 0.4309(3) 0.0814(16) Uani 1 1 d .
H88 H 0.4381 -0.2214 0.4657 0.098 Uiso 1 1 calc R
C89 C 0.4275(3) -0.3346(5) 0.4209(4) 0.0932(19) Uani 1 1 d .
H89 H 0.4055 -0.3578 0.4497 0.112 Uiso 1 1 calc R
C90 C 0.4397(2) -0.3825(4) 0.3682(4) 0.0875(19) Uani 1 1 d .
H90 H 0.4253 -0.4374 0.3618 0.105 Uiso 1 1 calc R
C91 C 0.4735(2) -0.3500(3) 0.3242(3) 0.0709(14) Uani 1 1 d .
C92 C 0.4828(2) -0.4001(4) 0.2636(4) 0.0910(19) Uani 1 1 d .
H92A H 0.5148 -0.3746 0.2467 0.109 Uiso 1 1 calc R
H92B H 0.4949 -0.4569 0.2784 0.109 Uiso 1 1 calc R
N1 N 0.16143(16) -0.5861(2) 0.32654(19) 0.0546(8) Uani 1 1 d .
N2 N 0.17616(16) -0.4815(3) 0.22154(18) 0.0565(9) Uani 1 1 d .
N3 N 0.28664(15) -0.5999(2) 0.28609(18) 0.0507(8) Uani 1 1 d .
N4 N 0.31892(15) -0.5300(2) 0.41397(17) 0.0499(8) Uani 1 1 d .
N5 N 0.19143(15) -0.3991(2) 0.40117(19) 0.0533(9) Uani 1 1 d .
N6 N 0.27062(15) -0.3509(2) 0.3219(2) 0.0558(9) Uani 1 1 d .
O3 O 0.1497(2) -0.9696(3) 0.4503(2) 0.0998(14) Uani 1 1 d .
O4 O 0.1381(2) -0.8303(2) 0.5272(2) 0.0873(11) Uani 1 1 d .
H4A H 0.1527 -0.8715 0.5125 0.131 Uiso 1 1 calc R
O6 O 0.45946(15) -0.0939(2) 0.2638(2) 0.0752(10) Uani 1 1 d .
H6A H 0.4438 -0.0822 0.2242 0.113 Uiso 1 1 calc R
O7 O 0.44731(17) -0.2668(3) 0.1755(2) 0.0906(12) Uani 1 1 d .
H7 H 0.4273 -0.2239 0.1667 0.136 Uiso 1 1 calc RD
O1 O 0.0308(3) -0.8047(3) 0.5052(2) 0.0992(13) Uani 1 1 d D
H1A H 0.020(4) -0.833(5) 0.470(3) 0.149 Uiso 1 1 d D
O2 O 0.02670(18) -0.9131(3) 0.4150(2) 0.0830(10) Uani 1 1 d D
H2A H 0.0616(12) -0.923(5) 0.4137(19) 0.125 Uiso 1 1 d D
O5 O 0.53088(16) -0.2340(3) 0.2982(2) 0.0900(12) Uani 1 1 d .
O8 O 0.40479(18) -0.1211(3) 0.1437(2) 0.0863(11) Uani 1 1 d D
H8A H 0.4019(11) -0.1251(17) 0.1027(6) 0.129 Uiso 1 1 d D

loop_
_atom_site_aniso_label
_atom_site_aniso_U_11
_atom_site_aniso_U_22
_atom_site_aniso_U_33
_atom_site_aniso_U_23
_atom_site_aniso_U_13
_atom_site_aniso_U_12
Cd1 0.04807(19) 0.04124(19) 0.04736(18) -0.00160(15) 0.00680(13) 0.00465(15)
C1 0.054(2) 0.066(3) 0.072(3) 0.005(3) 0.018(2) 0.013(2)
C2 0.074(3) 0.068(3) 0.071(3) 0.020(3) 0.018(3) 0.004(3)
C3 0.082(3) 0.063(3) 0.084(4) 0.017(3) 0.017(3) 0.000(3)
C4 0.070(3) 0.054(3) 0.062(3) 0.010(2) 0.009(2) 0.007(2)
C5 0.099(4) 0.046(3) 0.083(4) 0.002(3) 0.022(3) 0.004(3)
C6 0.091(3) 0.052(3) 0.074(3) -0.005(3) 0.021(3) 0.016(3)
C7 0.067(3) 0.047(3) 0.052(2) -0.003(2) 0.009(2) 0.010(2)
C8 0.074(3) 0.068(3) 0.054(3) -0.011(2) 0.020(2) 0.016(2)
C9 0.071(3) 0.067(3) 0.065(3) -0.003(3) 0.025(2) 0.001(2)
C10 0.070(3) 0.054(3) 0.067(3) -0.001(2) 0.021(2) -0.001(2)
C11 0.050(2) 0.045(2) 0.046(2) -0.0034(18) 0.0017(17) 0.0109(17)
C12 0.050(2) 0.049(2) 0.047(2) 0.0058(19) 0.0033(18) 0.0129(18)
C13 0.076(3) 0.058(3) 0.051(2) -0.013(2) 0.002(2) 0.007(2)
C14 0.083(3) 0.090(4) 0.050(3) -0.016(3) -0.004(2) 0.007(3)
C15 0.079(3) 0.101(5) 0.063(3) -0.009(3) -0.015(3) 0.022(3)
C16 0.062(3) 0.081(4) 0.062(3) -0.008(3) 0.000(2) 0.018(2)
C17 0.083(4) 0.116(5) 0.088(4) -0.022(4) -0.015(3) 0.051(4)
C18 0.077(3) 0.102(5) 0.096(5) -0.026(4) 0.005(3) 0.043(3)
C19 0.061(3) 0.062(3) 0.065(3) -0.011(2) 0.018(2) 0.012(2)
C20 0.065(3) 0.072(3) 0.077(3) -0.024(3) 0.024(3) 0.007(2)
C21 0.082(3) 0.083(4) 0.059(3) -0.023(3) 0.017(3) 0.000(3)
C22 0.070(3) 0.071(3) 0.046(2) -0.012(2) 0.006(2) 0.005(2)
C23 0.052(2) 0.050(2) 0.044(2) -0.0013(19) 0.0110(18) 0.0022(18)
C24 0.049(2) 0.047(2) 0.051(2) 0.0001(19) 0.0080(18) 0.0050(18)
C25 0.083(3) 0.071(3) 0.058(3) 0.018(3) 0.020(3) 0.012(3)
C26 0.113(5) 0.090(4) 0.051(3) 0.015(3) 0.030(3) 0.029(4)
C27 0.091(4) 0.087(4) 0.041(2) -0.005(3) 0.004(2) 0.015(3)
C28 0.073(3) 0.063(3) 0.049(3) -0.003(2) 0.007(2) 0.015(2)
C29 0.083(3) 0.075(4) 0.062(3) -0.022(3) -0.009(3) 0.010(3)
C30 0.073(3) 0.076(4) 0.074(4) -0.014(3) 0.001(3) -0.006(3)
C31 0.065(3) 0.056(3) 0.062(3) -0.010(2) 0.016(2) 0.005(2)
C32 0.080(3) 0.059(3) 0.076(4) -0.010(3) 0.028(3) -0.008(2)
C33 0.087(3) 0.069(3) 0.063(3) 0.000(3) 0.023(3) -0.003(3)
C34 0.081(3) 0.049(3) 0.045(2) 0.007(2) 0.017(2) 0.003(2)
C35 0.047(2) 0.066(3) 0.042(2) -0.004(2) 0.0072(18) 0.0125(19)
C36 0.054(2) 0.051(3) 0.048(2) -0.0009(19) 0.0064(19) 0.0115(19)
C37 0.100(4) 0.055(3) 0.077(4) 0.002(3) 0.032(3) 0.014(3)
C38 0.076(3) 0.083(4) 0.086(4) 0.015(3) 0.022(3) 0.021(3)
C39 0.085(4) 0.118(6) 0.108(6) 0.018(5) 0.041(4) 0.014(4)
C40 0.119(6) 0.128(6) 0.098(5) 0.031(5) 0.067(5) 0.032(5)
C41 0.111(5) 0.104(5) 0.086(4) -0.004(4) 0.045(4) 0.011(4)
C42 0.100(4) 0.069(4) 0.087(4) -0.016(3) 0.037(3) 0.015(3)
C43 0.129(6) 0.082(4) 0.107(5) -0.048(4) 0.045(5) -0.011(4)
C44 0.079(3) 0.074(4) 0.072(4) -0.015(3) 0.024(3) -0.022(3)
C45 0.097(4) 0.079(4) 0.072(4) -0.019(3) 0.013(3) -0.028(3)
C46 0.144(7) 0.129(7) 0.068(4) -0.039(4) 0.019(5) -0.052(6)
C47 0.112(6) 0.144(8) 0.082(5) -0.004(5) -0.010(4) -0.054(6)
C48 0.092(4) 0.117(6) 0.096(5) -0.002(5) 0.009(4) -0.030(4)
C49 0.071(3) 0.096(4) 0.079(4) -0.003(3) 0.008(3) -0.024(3)
C50 0.077(4) 0.105(5) 0.110(5) -0.001(4) 0.033(4) 0.009(3)
C51 0.113(4) 0.062(4) 0.078(4) 0.004(3) 0.048(4) -0.003(3)
C52 0.095(4) 0.071(4) 0.099(5) -0.002(3) 0.056(4) 0.003(3)
C53 0.120(5) 0.089(5) 0.115(6) 0.010(4) 0.065(5) 0.029(4)
C54 0.185(8) 0.062(4) 0.127(7) 0.011(5) 0.090(7) 0.018(5)
C55 0.169(7) 0.058(4) 0.105(6) -0.014(4) 0.074(6) -0.009(4)
C56 0.145(5) 0.057(3) 0.082(4) -0.015(3) 0.067(4) -0.011(3)
C57 0.215(9) 0.070(4) 0.065(4) -0.022(3) 0.055(5) -0.037(5)
C58 0.122(5) 0.081(4) 0.042(3) 0.007(3) 0.001(3) -0.034(4)
C59 0.153(6) 0.080(4) 0.049(3) -0.008(3) 0.017(4) -0.040(4)
C60 0.164(4) 0.122(4) 0.062(3) 0.007(3) -0.012(3) -0.063(4)
C61 0.162(4) 0.124(4) 0.064(3) 0.011(2) -0.015(3) -0.064(4)
C62 0.158(4) 0.126(4) 0.062(3) 0.013(3) -0.013(3) -0.063(4)
C63 0.106(5) 0.096(5) 0.056(3) 0.019(3) -0.014(3) -0.018(4)
C64 0.078(4) 0.155(8) 0.096(5) 0.039(5) -0.007(3) 0.004(4)
C65 0.067(3) 0.079(4) 0.086(4) -0.013(3) 0.029(3) -0.014(3)
C66 0.070(3) 0.066(4) 0.102(4) -0.014(3) 0.029(3) 0.007(3)
C67 0.097(4) 0.064(3) 0.117(5) -0.017(4) 0.038(4) 0.001(3)
C68 0.104(5) 0.079(4) 0.117(6) -0.025(4) 0.033(5) -0.015(4)
C69 0.100(4) 0.100(5) 0.086(4) -0.027(4) 0.014(4) -0.028(4)
C70 0.086(4) 0.093(4) 0.061(3) -0.013(3) 0.019(3) -0.012(3)
C71 0.122(5) 0.109(5) 0.058(3) -0.003(4) 0.006(3) -0.024(4)
C72 0.076(3) 0.071(4) 0.070(3) 0.033(3) -0.001(3) -0.007(3)
C73 0.094(4) 0.082(4) 0.063(3) 0.019(3) -0.010(3) -0.012(3)
C74 0.085(4) 0.102(5) 0.096(5) 0.017(4) -0.024(3) -0.020(4)
C75 0.070(4) 0.105(5) 0.121(6) 0.019(5) -0.021(4) -0.002(4)
C76 0.078(4) 0.074(4) 0.101(5) 0.021(4) -0.014(3) 0.002(3)
C77 0.080(3) 0.063(4) 0.080(4) 0.030(3) -0.012(3) -0.008(3)
C78 0.087(4) 0.056(3) 0.107(5) 0.026(3) -0.006(3) 0.000(3)
C79 0.070(3) 0.050(3) 0.082(4) 0.002(3) 0.002(3) -0.012(2)
C80 0.070(3) 0.045(3) 0.103(4) 0.001(3) 0.002(3) -0.006(2)
C81 0.101(5) 0.074(4) 0.130(7) -0.004(5) 0.008(5) 0.015(4)
C82 0.127(6) 0.097(5) 0.123(7) -0.023(5) 0.025(5) 0.025(5)
C83 0.123(5) 0.100(5) 0.084(4) -0.024(4) 0.003(4) 0.005(4)
C84 0.083(3) 0.065(3) 0.083(4) -0.006(3) 0.001(3) -0.007(3)
C85 0.069(3) 0.096(4) 0.078(4) 0.000(3) -0.016(3) 0.002(3)
C86 0.047(2) 0.072(3) 0.080(3) 0.016(3) 0.001(2) 0.009(2)
C87 0.056(3) 0.077(4) 0.069(3) 0.013(3) -0.004(2) 0.011(2)
C88 0.077(3) 0.094(5) 0.067(3) 0.017(3) 0.002(3) 0.005(3)
C89 0.082(4) 0.114(6) 0.080(4) 0.025(4) 0.007(3) 0.005(4)
C90 0.067(3) 0.069(4) 0.113(5) 0.033(4) -0.007(3) 0.002(3)
C91 0.052(2) 0.063(3) 0.092(4) 0.012(3) 0.003(2) 0.018(2)
C92 0.066(3) 0.067(4) 0.138(6) 0.001(4) 0.018(3) 0.018(3)
N1 0.063(2) 0.048(2) 0.051(2) -0.0001(17) 0.0094(17) -0.0019(16)
N2 0.064(2) 0.061(2) 0.0413(18) 0.0100(17) 0.0049(16) 0.0109(18)
N3 0.061(2) 0.046(2) 0.0454(19) -0.0082(16) 0.0119(16) 0.0073(15)
N4 0.0572(19) 0.047(2) 0.0403(18) -0.0017(15) -0.0011(15) 0.0127(15)
N5 0.061(2) 0.048(2) 0.053(2) -0.0058(17) 0.0158(17) 0.0137(16)
N6 0.056(2) 0.049(2) 0.062(2) 0.0018(18) 0.0114(18) 0.0057(16)
O3 0.149(4) 0.065(2) 0.093(3) 0.011(2) 0.045(3) -0.004(3)
O4 0.125(3) 0.061(2) 0.077(2) -0.009(2) 0.026(2) -0.022(2)
O6 0.0676(19) 0.070(2) 0.084(3) 0.010(2) 0.0071(18) -0.0066(17)
O7 0.076(2) 0.081(3) 0.116(3) 0.002(2) 0.023(2) -0.009(2)
O1 0.163(4) 0.058(3) 0.081(3) 0.001(2) 0.036(3) -0.017(3)
O2 0.086(2) 0.087(3) 0.077(3) -0.006(2) 0.019(2) -0.005(2)
O5 0.068(2) 0.092(3) 0.115(3) 0.006(3) 0.030(2) -0.001(2)
O8 0.095(3) 0.080(3) 0.082(3) 0.021(2) 0.016(2) -0.018(2)

loop_
_atom_type_symbol
_atom_type_description
_atom_type_scat_dispersion_real
_atom_type_scat_dispersion_imag
_atom_type_scat_source
C C 0.0181 0.0091 'International Tables Vol C Tables 4.2.6.8 and 6.1.1.4'
H H 0.0000 0.0000 'International Tables Vol C Tables 4.2.6.8 and 6.1.1.4'
N N 0.0311 0.0180 'International Tables Vol C Tables 4.2.6.8 and 6.1.1.4'
O O 0.0492 0.0322 'International Tables Vol C Tables 4.2.6.8 and 6.1.1.4'
Cd Cd 0.1185 4.6533 'International Tables Vol C Tables 4.2.6.8 and 6.1.1.4'

loop_
_geom_angle_atom_site_label_1
_geom_angle_atom_site_label_2
_geom_angle_atom_site_label_3
_geom_angle
Cd1 Cd1' N1 153.4(4)
Cd1 Cd1' N5 84.4(3)
N1 Cd1' N5 115.4(2)
Cd1 Cd1' N2 73.4(3)
N1 Cd1' N2 84.0(2)
N5 Cd1' N2 104.47(19)
Cd1 Cd1' C34 163.2(3)
N1 Cd1' C34 28.1(2)
N5 Cd1' C34 108.7(2)
N2 Cd1' C34 112.0(2)
Cd1 Cd1' C35 129.7(3)
N1 Cd1' C35 26.82(19)
N5 Cd1' C35 115.70(19)
N2 Cd1' C35 57.39(16)
C34 Cd1' C35 54.87(18)
Cd1 Cd1' N4 61.9(2)
N1 Cd1' N4 129.9(3)
N5 Cd1' N4 92.66(17)
N2 Cd1' N4 130.0(2)
C34 Cd1' N4 105.84(19)
C35 Cd1' N4 149.0(2)
Cd1 Cd1' N3 65.8(2)
N1 Cd1' N3 96.5(2)
N5 Cd1' N3 148.1(2)
N2 Cd1' N3 78.71(15)
C34 Cd1' N3 98.95(18)
C35 Cd1' N3 93.09(16)
N4 Cd1' N3 63.92(14)
Cd1' Cd1 N4 99.9(3)
Cd1' Cd1 N1 17.5(3)
N4 Cd1 N1 109.28(13)
Cd1' Cd1 N6 146.1(3)
N4 Cd1 N6 95.24(13)
N1 Cd1 N6 151.31(13)
Cd1' Cd1 N2 87.1(3)
N4 Cd1 N2 156.12(12)
N1 Cd1 N2 72.52(13)
N6 Cd1 N2 91.15(14)
Cd1' Cd1 N3 96.0(3)
N4 Cd1 N3 71.46(12)
N1 Cd1 N3 85.05(12)
N6 Cd1 N3 117.69(12)
N2 Cd1 N3 85.19(13)
Cd1' Cd1 N5 75.8(3)
N4 Cd1 N5 98.23(12)
N1 Cd1 N5 89.37(13)
N6 Cd1 N5 72.12(13)
N2 Cd1 N5 105.64(13)
N3 Cd1 N5 165.75(12)
N6 C1 C2 123.1(5)
N6 C1 H1 118.4
C2 C1 H1 118.4
C3 C2 C1 118.6(5)
C3 C2 H2 120.7
C1 C2 H2 120.7
C2 C3 C4 120.5(5)
C2 C3 H3 119.8
C4 C3 H3 119.8
C12 C4 C3 117.3(4)
C12 C4 C5 120.0(4)
C3 C4 C5 122.7(5)
C6 C5 C4 121.0(5)
C6 C5 H5 119.5
C4 C5 H5 119.5
C5 C6 C7 121.5(5)
C5 C6 H6 119.3
C7 C6 H6 119.3
C8 C7 C11 117.0(4)
C8 C7 C6 123.7(4)
C11 C7 C6 119.3(4)
C9 C8 C7 120.6(4)
C9 C8 H8 119.7
C7 C8 H8 119.7
C8 C9 C10 118.5(4)
C8 C9 H70 120.7
C10 C9 H70 120.7
N5 C10 C9 122.9(5)
N5 C10 H10 118.5
C9 C10 H10 118.5
N5 C11 C7 121.4(4)
N5 C11 C12 119.4(3)
C7 C11 C12 119.2(4)
N6 C12 C4 120.9(4)
N6 C12 C11 120.1(4)
C4 C12 C11 118.9(4)
N4 C13 C14 122.2(4)
N4 C13 H13 118.9
C14 C13 H13 118.9
C15 C14 C13 118.8(5)
C15 C14 H14 120.6
C13 C14 H14 120.6
C14 C15 C16 121.4(5)
C14 C15 H15 119.3
C16 C15 H15 119.3
C15 C16 C24 116.5(4)
C15 C16 C17 123.9(5)
C24 C16 C17 119.5(5)
C18 C17 C16 121.2(5)
C18 C17 H17 119.4
C16 C17 H17 119.4
C17 C18 C19 121.8(5)
C17 C18 H18 119.1
C19 C18 H18 119.1
C20 C19 C23 117.9(4)
C20 C19 C18 123.3(4)
C23 C19 C18 118.7(5)
C21 C20 C19 119.8(4)
C21 C20 H20 120.1
C19 C20 H20 120.1
C20 C21 C22 119.0(5)
C20 C21 H21 120.5
C22 C21 H21 120.5
N3 C22 C21 123.2(5)
N3 C22 H22 118.4
C21 C22 H22 118.4
N3 C23 C19 121.8(4)
N3 C23 C24 118.6(3)
C19 C23 C24 119.6(4)
N4 C24 C16 121.5(4)
N4 C24 C23 119.5(4)
C16 C24 C23 119.0(4)
N2 C25 C26 121.9(6)
N2 C25 H25 119.1
C26 C25 H25 119.1
C27 C26 C25 119.2(5)
C27 C26 H26 120.4
C25 C26 H26 120.4
C26 C27 C28 120.4(5)
C26 C27 H27 119.8
C28 C27 H27 119.8
C27 C28 C36 117.2(5)
C27 C28 C29 123.0(5)
C36 C28 C29 119.8(5)
C30 C29 C28 121.0(5)
C30 C29 H29 119.5
C28 C29 H29 119.5
C29 C30 C31 120.2(5)
C29 C30 H30 119.9
C31 C30 H30 119.9
C35 C31 C32 118.4(5)
C35 C31 C30 120.3(5)
C32 C31 C30 121.3(5)
C33 C32 C31 118.9(5)
C33 C32 H32 120.6
C31 C32 H32 120.6
C32 C33 C34 120.3(5)
C32 C33 H33 119.9
C34 C33 H33 119.9
N1 C34 C33 121.6(5)
N1 C34 Cd1' 33.5(2)
C33 C34 Cd1' 155.1(4)
N1 C34 H34 119.2
C33 C34 H34 119.2
Cd1' C34 H34 85.7
N1 C35 C31 121.1(4)
N1 C35 C36 119.0(4)
C31 C35 C36 119.7(4)
N1 C35 Cd1' 31.4(2)
C31 C35 Cd1' 152.4(4)
C36 C35 Cd1' 87.8(3)
N2 C36 C28 121.0(4)
N2 C36 C35 120.2(4)
C28 C36 C35 118.6(4)
O3 C37 C38 118.6(6)
O3 C37 C42 119.1(6)
C38 C37 C42 122.3(6)
C39 C38 C37 118.5(6)
C39 C38 C64 119.8(7)
C37 C38 C64 121.8(6)
C38 C39 C40 119.3(7)
C38 C39 H39 120.3
C40 C39 H39 120.3
C41 C40 C39 120.6(6)
C41 C40 H40 119.7
C39 C40 H40 119.7
C42 C41 C40 121.4(7)
C42 C41 H41 119.3
C40 C41 H41 119.3
C41 C42 C37 117.8(6)
C41 C42 C43 121.2(7)
C37 C42 C43 121.0(6)
C45 C43 C42 112.5(5)
C45 C43 H43A 109.1
C42 C43 H43A 109.1
C45 C43 H43B 109.1
C42 C43 H43B 109.1
H43A C43 H43B 107.8
O2 C44 C49 121.1(5)
O2 C44 C45 117.3(6)
C49 C44 C45 121.5(6)
C46 C45 C44 116.8(7)
C46 C45 C43 121.8(7)
C44 C45 C43 121.2(6)
C47 C46 C45 122.3(7)
C47 C46 H46 118.9
C45 C46 H46 118.9
C48 C47 C46 118.6(8)
C48 C47 H47 120.7
C46 C47 H47 120.7
C47 C48 C49 122.9(8)
C47 C48 H48 118.6
C49 C48 H48 118.6
C48 C49 C44 117.8(7)
C48 C49 C50 119.7(7)
C44 C49 C50 122.2(6)
C52 C50 C49 115.6(5)
C52 C50 H50A 108.4
C49 C50 H50A 108.4
C52 C50 H50B 108.4
C49 C50 H50B 108.4
H50A C50 H50B 107.4
O1 C51 C52 120.8(6)
O1 C51 C56 118.6(7)
C52 C51 C56 120.7(6)
C51 C52 C53 119.2(7)
C51 C52 C50 119.8(6)
C53 C52 C50 121.0(7)
C54 C53 C52 119.5(8)
C54 C53 H53 120.2
C52 C53 H53 120.2
C55 C54 C53 120.9(8)
C55 C54 H54 119.6
C53 C54 H54 119.6
C54 C55 C56 122.4(8)
C54 C55 H55 118.8
C56 C55 H55 118.8
C55 C56 C51 117.2(7)
C55 C56 C57 122.0(7)
C51 C56 C57 120.7(6)
C59 C57 C56 114.1(5)
C59 C57 H57A 108.7
C56 C57 H57A 108.7
C59 C57 H57B 108.7
C56 C57 H57B 108.7
H57A C57 H57B 107.6
O4 C58 C63 119.7(6)
O4 C58 C59 120.4(7)
C63 C58 C59 119.9(6)
C60 C59 C58 118.9(8)
C60 C59 C57 120.5(7)
C58 C59 C57 120.6(6)
C61 C60 C59 121.9(9)
C61 C60 H60 119.1
C59 C60 H60 119.1
C62 C61 C60 119.9(8)
C62 C61 H61 120.1
C60 C61 H61 120.1
C61 C62 C63 121.2(9)
C61 C62 H62 119.4
C63 C62 H62 119.4
C58 C63 C62 118.2(8)
C58 C63 C64 121.3(6)
C62 C63 C64 120.5(8)
C63 C64 C38 113.4(6)
C63 C64 H64A 108.9
C38 C64 H64A 108.9
C63 C64 H64B 108.9
C38 C64 H64B 108.9
H64A C64 H64B 107.7
O7 C65 C66 116.9(5)
O7 C65 C70 122.2(6)
C66 C65 C70 120.9(5)
C67 C66 C65 118.6(6)
C67 C66 C92 121.4(6)
C65 C66 C92 120.0(5)
C66 C67 C68 121.2(7)
C66 C67 H67 119.4
C68 C67 H67 119.4
C69 C68 C67 119.5(7)
C69 C68 H68 120.3
C67 C68 H68 120.3
C68 C69 C70 121.7(7)
C68 C69 H69 119.1
C70 C69 H69 119.1
C69 C70 C65 118.0(7)
C69 C70 C71 122.1(6)
C65 C70 C71 119.9(6)
C73 C71 C70 115.2(5)
C73 C71 H71A 108.5
C70 C71 H71A 108.5
C73 C71 H71B 108.5
C70 C71 H71B 108.5
H71A C71 H71B 107.5
O8 C72 C77 118.5(5)
O8 C72 C73 120.9(6)
C77 C72 C73 120.7(5)
C74 C73 C72 118.7(7)
C74 C73 C71 121.3(6)
C72 C73 C71 119.9(6)
C73 C74 C75 121.2(7)
C73 C74 H74 119.4
C75 C74 H74 119.4
C76 C75 C74 119.3(6)
C76 C75 H75 120.4
C74 C75 H75 120.4
C75 C76 C77 121.6(7)
C75 C76 H76 119.2
C77 C76 H76 119.2
C72 C77 C76 118.3(6)
C72 C77 C78 121.0(5)
C76 C77 C78 120.7(6)
C77 C78 C80 114.9(5)
C77 C78 H78A 108.5
C80 C78 H78A 108.5
C77 C78 H78B 108.5
C80 C78 H78B 108.5
H78A C78 H78B 107.5
O6 C79 C80 122.8(5)
O6 C79 C84 117.1(5)
C80 C79 C84 120.1(6)
C81 C80 C79 118.9(7)
C81 C80 C78 120.1(6)
C79 C80 C78 121.0(6)
C82 C81 C80 122.1(7)
C82 C81 H81 118.9
C80 C81 H81 118.9
C81 C82 C83 119.3(8)
C81 C82 H82 120.4
C83 C82 H82 120.4
C82 C83 C84 121.7(8)
C82 C83 H83 119.2
C84 C83 H83 119.2
C83 C84 C79 117.9(6)
C83 C84 C85 121.7(6)
C79 C84 C85 120.4(6)
C84 C85 C87 112.0(4)
C84 C85 H85A 109.2
C87 C85 H85A 109.2
C84 C85 H85B 109.2
C87 C85 H85B 109.2
H85A C85 H85B 107.9
O5 C86 C87 118.3(5)
O5 C86 C91 119.1(5)
C87 C86 C91 122.6(5)
C88 C87 C86 119.1(6)
C88 C87 C85 118.2(6)
C86 C87 C85 122.7(5)
C89 C88 C87 120.1(6)
C89 C88 H88 120.0
C87 C88 H88 120.0
C88 C89 C90 120.7(6)
C88 C89 H89 119.7
C90 C89 H89 119.7
C89 C90 C91 121.3(6)
C89 C90 H90 119.4
C91 C90 H90 119.4
C86 C91 C90 116.3(6)
C86 C91 C92 122.5(5)
C90 C91 C92 121.1(6)
C66 C92 C91 114.1(4)
C66 C92 H92A 108.7
C91 C92 H92A 108.7
C66 C92 H92B 108.7
C91 C92 H92B 108.7
H92A C92 H92B 107.6
C34 N1 C35 119.8(4)
C34 N1 Cd1' 118.4(4)
C35 N1 Cd1' 121.8(4)
C34 N1 Cd1 125.5(3)
C35 N1 Cd1 114.5(3)
Cd1' N1 Cd1 9.08(14)
C25 N2 C36 120.1(4)
C25 N2 Cd1 125.7(4)
C36 N2 Cd1 113.8(3)
C25 N2 Cd1' 145.2(4)
C36 N2 Cd1' 94.5(3)
Cd1 N2 Cd1' 19.54(10)
C22 N3 C23 118.2(4)
C22 N3 Cd1 127.3(3)
C23 N3 Cd1 114.4(3)
C22 N3 Cd1' 121.6(3)
C23 N3 Cd1' 115.7(3)
Cd1 N3 Cd1' 18.25(9)
C13 N4 C24 119.4(4)
C13 N4 Cd1 124.3(3)
C24 N4 Cd1 116.1(3)
C13 N4 Cd1' 122.7(3)
C24 N4 Cd1' 115.9(3)
Cd1 N4 Cd1' 18.17(9)
C10 N5 C11 119.6(4)
C10 N5 Cd1' 107.4(3)
C11 N5 Cd1' 131.4(3)
C10 N5 Cd1 127.1(3)
C11 N5 Cd1 112.7(3)
Cd1' N5 Cd1 19.85(11)
C1 N6 C12 119.5(4)
C1 N6 Cd1 125.6(3)
C12 N6 Cd1 115.0(3)
C58 O4 H4A 109.5
C79 O6 H6A 109.5
C65 O7 H7 109.5
C51 O1 H1A 99(7)
C44 O2 H2A 103(2)
C72 O8 H8A 95.1(19)

loop_
_geom_bond_atom_site_label_1
_geom_bond_atom_site_label_2
_geom_bond_distance
Cd1' Cd1 0.820(4)
Cd1' N1 1.564(6)
Cd1' N5 2.341(5)
Cd1' N2 2.449(5)
Cd1' C34 2.489(6)
Cd1' C35 2.554(6)
Cd1' N4 2.590(5)
Cd1' N3 2.605(5)
Cd1 N4 2.319(3)
Cd1 N1 2.326(4)
Cd1 N6 2.336(4)
Cd1 N2 2.349(4)
Cd1 N3 2.389(3)
Cd1 N5 2.403(3)
C1 N6 1.334(6)
C1 C2 1.377(8)
C1 H1 0.9300
C2 C3 1.344(8)
C2 H2 0.9300
C3 C4 1.422(7)
C3 H3 0.9300
C4 C12 1.404(7)
C4 C5 1.427(7)
C5 C6 1.335(8)
C5 H5 0.9300
C6 C7 1.427(7)
C6 H6 0.9300
C7 C8 1.407(7)
C7 C11 1.414(6)
C8 C9 1.347(7)
C8 H8 0.9300
C9 C10 1.404(7)
C9 H70 0.9300
C10 N5 1.305(6)
C10 H10 0.9300
C11 N5 1.351(6)
C11 C12 1.447(6)
C12 N6 1.347(6)
C13 N4 1.330(6)
C13 C14 1.389(8)
C13 H13 0.9300
C14 C15 1.342(8)
C14 H14 0.9300
C15 C16 1.406(8)
C15 H15 0.9300
C16 C24 1.406(7)
C16 C17 1.426(8)
C17 C18 1.323(9)
C17 H17 0.9300
C18 C19 1.428(8)
C18 H18 0.9300
C19 C20 1.396(7)
C19 C23 1.409(6)
C20 C21 1.347(8)
C20 H20 0.9300
C21 C22 1.397(7)
C21 H21 0.9300
C22 N3 1.324(6)
C22 H22 0.9300
C23 N3 1.350(5)
C23 C24 1.437(6)
C24 N4 1.355(5)
C25 N2 1.323(6)
C25 C26 1.394(9)
C25 H25 0.9300
C26 C27 1.342(9)
C26 H26 0.9300
C27 C28 1.403(8)
C27 H27 0.9300
C28 C36 1.416(7)
C28 C29 1.425(8)
C29 C30 1.349(9)
C29 H29 0.9300
C30 C31 1.430(8)
C30 H30 0.9300
C31 C35 1.392(7)
C31 C32 1.409(7)
C32 C33 1.358(8)
C32 H32 0.9300
C33 C34 1.382(7)
C33 H33 0.9300
C34 N1 1.331(6)
C34 H34 0.9300
C35 N1 1.356(6)
C35 C36 1.434(6)
C36 N2 1.338(6)
C37 O3 1.374(7)
C37 C38 1.387(9)
C37 C42 1.407(9)
C38 C39 1.387(9)
C38 C64 1.523(10)
C39 C40 1.407(11)
C39 H39 0.9300
C40 C41 1.373(11)
C40 H40 0.9300
C41 C42 1.365(9)
C41 H41 0.9300
C42 C43 1.523(10)
C43 C45 1.506(10)
C43 H43A 0.9700
C43 H43B 0.9700
C44 O2 1.330(7)
C44 C49 1.394(9)
C44 C45 1.406(8)
C45 C46 1.397(11)
C46 C47 1.377(13)
C46 H46 0.9300
C47 C48 1.358(12)
C47 H47 0.9300
C48 C49 1.379(10)
C48 H48 0.9300
C49 C50 1.505(9)
C50 C52 1.495(10)
C50 H50A 0.9700
C50 H50B 0.9700
C51 O1 1.350(7)
C51 C52 1.377(10)
C51 C56 1.415(9)
C52 C53 1.412(10)
C53 C54 1.361(12)
C53 H53 0.9300
C54 C55 1.351(13)
C54 H54 0.9300
C55 C56 1.382(10)
C55 H55 0.9300
C56 C57 1.503(11)
C57 C59 1.485(11)
C57 H57A 0.9700
C57 H57B 0.9700
C58 O4 1.352(7)
C58 C63 1.373(10)
C58 C59 1.408(10)
C59 C60 1.374(9)
C60 C61 1.355(13)
C60 H60 0.9300
C61 C62 1.343(13)
C61 H61 0.9300
C62 C63 1.425(10)
C62 H62 0.9300
C63 C64 1.515(12)
C64 H64A 0.9700
C64 H64B 0.9700
C65 O7 1.356(7)
C65 C66 1.393(9)
C65 C70 1.405(8)
C66 C67 1.380(9)
C66 C92 1.507(10)
C67 C68 1.387(11)
C67 H67 0.9300
C68 C69 1.364(11)
C68 H68 0.9300
C69 C70 1.387(9)
C69 H69 0.9300
C70 C71 1.532(10)
C71 C73 1.520(10)
C71 H71A 0.9700
C71 H71B 0.9700
C72 O8 1.340(7)
C72 C77 1.391(9)
C72 C73 1.408(8)
C73 C74 1.381(9)
C74 C75 1.388(11)
C74 H74 0.9300
C75 C76 1.369(10)
C75 H75 0.9300
C76 C77 1.400(8)
C76 H76 0.9300
C77 C78 1.497(9)
C78 C80 1.512(10)
C78 H78A 0.9700
C78 H78B 0.9700
C79 O6 1.341(7)
C79 C80 1.400(8)
C79 C84 1.413(9)
C80 C81 1.372(10)
C81 C82 1.362(12)
C81 H81 0.9300
C82 C83 1.377(11)
C82 H82 0.9300
C83 C84 1.391(9)
C83 H83 0.9300
C84 C85 1.509(8)
C85 C87 1.522(9)
C85 H85A 0.9700
C85 H85B 0.9700
C86 O5 1.386(6)
C86 C87 1.387(8)
C86 C91 1.391(8)
C87 C88 1.377(8)
C88 C89 1.364(10)
C88 H88 0.9300
C89 C90 1.383(10)
C89 H89 0.9300
C90 C91 1.401(9)
C90 H90 0.9300
C91 C92 1.511(9)
C92 H92A 0.9700
C92 H92B 0.9700
O4 H4A 0.8200
O6 H6A 0.8200
O7 H7 0.8200
O1 H1A 0.83(2)
O2 H2A 0.83(2)
O8 H8A 0.814(10)

loop_
_geom_hbond_atom_site_label_D
_geom_hbond_atom_site_label_H
_geom_hbond_atom_site_label_A
_geom_hbond_distance_DH
_geom_hbond_distance_HA
_geom_hbond_distance_DA
_geom_hbond_angle_DHA
O2 H2A O3 0.83(2) 2.143(19) 2.920(7) 156(4)
O4 H4A O3 0.82 1.99 2.743(6) 152.8
O6 H6A O8 0.82 1.78 2.506(6) 146.3
O1 H1A O2 0.83(2) 1.71(5) 2.487(6) 154(10)
O7 H7 O8 0.82 1.74 2.536(6) 162.8

loop_
_geom_torsion_atom_site_label_1
_geom_torsion_atom_site_label_2
_geom_torsion_atom_site_label_3
_geom_torsion_atom_site_label_4
_geom_torsion
N1 Cd1' Cd1 N4 -123.9(8)
N5 Cd1' Cd1 N4 96.05(14)
N2 Cd1' Cd1 N4 -157.01(13)
C34 Cd1' Cd1 N4 -45.8(12)
C35 Cd1' Cd1 N4 -145.0(3)
N3 Cd1' Cd1 N4 -72.16(13)
N5 Cd1' Cd1 N1 -140.0(9)
N2 Cd1' Cd1 N1 -33.1(8)
C34 Cd1' Cd1 N1 78.1(13)
C35 Cd1' Cd1 N1 -21.0(6)
N4 Cd1' Cd1 N1 123.9(8)
N3 Cd1' Cd1 N1 51.8(8)
N1 Cd1' Cd1 N6 120.8(7)
N5 Cd1' Cd1 N6 -19.2(5)
N2 Cd1' Cd1 N6 87.7(4)
C34 Cd1' Cd1 N6 -161.1(8)
C35 Cd1' Cd1 N6 99.8(5)
N4 Cd1' Cd1 N6 -115.2(4)
N3 Cd1' Cd1 N6 172.6(4)
N1 Cd1' Cd1 N2 33.1(8)
N5 Cd1' Cd1 N2 -106.94(15)
C34 Cd1' Cd1 N2 111.2(11)
C35 Cd1' Cd1 N2 12.0(3)
N4 Cd1' Cd1 N2 157.01(13)
N3 Cd1' Cd1 N2 84.85(13)
N1 Cd1' Cd1 N3 -51.8(8)
N5 Cd1' Cd1 N3 168.21(13)
N2 Cd1' Cd1 N3 -84.85(13)
C34 Cd1' Cd1 N3 26.3(12)
C35 Cd1' Cd1 N3 -72.8(3)
N4 Cd1' Cd1 N3 72.16(13)
N1 Cd1' Cd1 N5 140.0(9)
N2 Cd1' Cd1 N5 106.94(15)
C34 Cd1' Cd1 N5 -141.9(12)
C35 Cd1' Cd1 N5 119.0(4)
N4 Cd1' Cd1 N5 -96.05(14)
N3 Cd1' Cd1 N5 -168.21(13)
N6 C1 C2 C3 -3.5(8)
C1 C2 C3 C4 1.2(8)
C2 C3 C4 C12 2.3(8)
C2 C3 C4 C5 -178.3(6)
C12 C4 C5 C6 -1.7(8)
C3 C4 C5 C6 178.9(6)
C4 C5 C6 C7 3.7(9)
C5 C6 C7 C8 177.4(5)
C5 C6 C7 C11 -2.1(8)
C11 C7 C8 C9 2.5(7)
C6 C7 C8 C9 -177.0(5)
C7 C8 C9 C10 -1.1(8)
C8 C9 C10 N5 -0.8(8)
C8 C7 C11 N5 -2.3(6)
C6 C7 C11 N5 177.3(4)
C8 C7 C11 C12 178.9(4)
C6 C7 C11 C12 -1.5(7)
C3 C4 C12 N6 -3.9(7)
C5 C4 C12 N6 176.7(5)
C3 C4 C12 C11 177.5(4)
C5 C4 C12 C11 -1.9(7)
N5 C11 C12 N6 6.0(6)
C7 C11 C12 N6 -175.2(4)
N5 C11 C12 C4 -175.4(4)
C7 C11 C12 C4 3.4(6)
N4 C13 C14 C15 -0.4(9)
C13 C14 C15 C16 1.1(10)
C14 C15 C16 C24 0.1(9)
C14 C15 C16 C17 178.6(7)
C15 C16 C17 C18 179.9(7)
C24 C16 C17 C18 -1.7(11)
C16 C17 C18 C19 2.6(12)
C17 C18 C19 C20 179.5(7)
C17 C18 C19 C23 -1.0(10)
C23 C19 C20 C21 0.4(8)
C18 C19 C20 C21 179.9(6)
C19 C20 C21 C22 1.2(8)
C20 C21 C22 N3 -1.3(8)
C20 C19 C23 N3 -2.2(7)
C18 C19 C23 N3 178.3(5)
C20 C19 C23 C24 178.1(4)
C18 C19 C23 C24 -1.4(7)
C15 C16 C24 N4 -2.1(8)
C17 C16 C24 N4 179.4(5)
C15 C16 C24 C23 177.8(5)
C17 C16 C24 C23 -0.8(8)
N3 C23 C24 N4 2.4(6)
C19 C23 C24 N4 -177.9(4)
N3 C23 C24 C16 -177.5(4)
C19 C23 C24 C16 2.3(6)
N2 C25 C26 C27 4.8(8)
C25 C26 C27 C28 -4.0(8)
C26 C27 C28 C36 0.4(7)
C26 C27 C28 C29 -177.9(5)
C27 C28 C29 C30 172.7(5)
C36 C28 C29 C30 -5.5(8)
C28 C29 C30 C31 0.9(8)
C29 C30 C31 C35 4.3(8)
C29 C30 C31 C32 -174.8(5)
C35 C31 C32 C33 -0.7(7)
C30 C31 C32 C33 178.4(5)
C31 C32 C33 C34 1.3(8)
C32 C33 C34 N1 -1.0(7)
C32 C33 C34 Cd1' -0.1(12)
Cd1 Cd1' C34 N1 -111.3(12)
N5 Cd1' C34 N1 109.1(4)
N2 Cd1' C34 N1 -5.7(4)
C35 Cd1' C34 N1 0.4(3)
N4 Cd1' C34 N1 -152.4(4)
N3 Cd1' C34 N1 -87.1(4)
Cd1 Cd1' C34 C33 -112.7(13)
N1 Cd1' C34 C33 -1.4(8)
N5 Cd1' C34 C33 107.8(8)
N2 Cd1' C34 C33 -7.1(9)
C35 Cd1' C34 C33 -1.0(8)
N4 Cd1' C34 C33 -153.8(8)
N3 Cd1' C34 C33 -88.5(8)
C32 C31 C35 N1 -0.3(6)
C30 C31 C35 N1 -179.4(4)
C32 C31 C35 C36 174.3(4)
C30 C31 C35 C36 -4.8(6)
C32 C31 C35 Cd1' -1.8(9)
C30 C31 C35 Cd1' 179.0(5)
Cd1 Cd1' C35 N1 159.1(6)
N5 Cd1' C35 N1 -95.9(4)
N2 Cd1' C35 N1 172.9(4)
C34 Cd1' C35 N1 -0.4(3)
N4 Cd1' C35 N1 58.2(5)
N3 Cd1' C35 N1 98.4(4)
Cd1 Cd1' C35 C31 161.7(6)
N1 Cd1' C35 C31 2.5(6)
N5 Cd1' C35 C31 -93.4(7)
N2 Cd1' C35 C31 175.4(7)
C34 Cd1' C35 C31 2.1(6)
N4 Cd1' C35 C31 60.7(8)
N3 Cd1' C35 C31 100.9(7)
Cd1 Cd1' C35 C36 -15.0(5)
N1 Cd1' C35 C36 -174.1(5)
N5 Cd1' C35 C36 90.0(3)
N2 Cd1' C35 C36 -1.3(2)
C34 Cd1' C35 C36 -174.5(3)
N4 Cd1' C35 C36 -115.9(4)
N3 Cd1' C35 C36 -75.7(3)
C27 C28 C36 N2 2.7(6)
C29 C28 C36 N2 -179.0(4)
C27 C28 C36 C35 -173.5(4)
C29 C28 C36 C35 4.8(6)
N1 C35 C36 N2 -1.3(6)
C31 C35 C36 N2 -176.0(4)
Cd1' C35 C36 N2 2.2(4)
N1 C35 C36 C28 175.0(4)
C31 C35 C36 C28 0.3(6)
Cd1' C35 C36 C28 178.5(4)
O3 C37 C38 C39 176.8(5)
C42 C37 C38 C39 -1.7(8)
O3 C37 C38 C64 -5.2(8)
C42 C37 C38 C64 176.3(6)
C37 C38 C39 C40 -0.8(9)
C64 C38 C39 C40 -178.9(7)
C38 C39 C40 C41 2.7(10)
C39 C40 C41 C42 -1.9(10)
C40 C41 C42 C37 -0.6(9)
C40 C41 C42 C43 176.1(6)
O3 C37 C42 C41 -176.0(5)
C38 C37 C42 C41 2.5(8)
O3 C37 C42 C43 7.3(8)
C38 C37 C42 C43 -174.2(5)
C41 C42 C43 C45 -73.7(7)
C37 C42 C43 C45 102.8(7)
O2 C44 C45 C46 175.9(5)
C49 C44 C45 C46 -0.8(8)
O2 C44 C45 C43 -9.6(8)
C49 C44 C45 C43 173.7(5)
C42 C43 C45 C46 96.6(7)
C42 C43 C45 C44 -77.6(8)
C44 C45 C46 C47 0.2(10)
C43 C45 C46 C47 -174.3(7)
C45 C46 C47 C48 0.4(11)
C46 C47 C48 C49 -0.4(11)
C47 C48 C49 C44 -0.1(10)
C47 C48 C49 C50 175.2(7)
O2 C44 C49 C48 -175.8(5)
C45 C44 C49 C48 0.8(8)
O2 C44 C49 C50 9.1(8)
C45 C44 C49 C50 -174.4(5)
C48 C49 C50 C52 -100.1(7)
C44 C49 C50 C52 75.0(8)
O1 C51 C52 C53 -175.5(5)
C56 C51 C52 C53 4.7(8)
O1 C51 C52 C50 4.4(8)
C56 C51 C52 C50 -175.4(5)
C49 C50 C52 C51 -91.6(7)
C49 C50 C52 C53 88.3(7)
C51 C52 C53 C54 -1.9(8)
C50 C52 C53 C54 178.2(5)
C52 C53 C54 C55 -1.2(10)
C53 C54 C55 C56 1.5(11)
C54 C55 C56 C51 1.2(9)
C54 C55 C56 C57 178.1(6)
O1 C51 C56 C55 175.8(5)
C52 C51 C56 C55 -4.3(8)
O1 C51 C56 C57 -1.1(8)
C52 C51 C56 C57 178.8(5)
C55 C56 C57 C59 -82.9(7)
C51 C56 C57 C59 93.9(7)
O4 C58 C59 C60 178.4(5)
C63 C58 C59 C60 -1.8(9)
O4 C58 C59 C57 -3.3(9)
C63 C58 C59 C57 176.4(6)
C56 C57 C59 C60 101.7(7)
C56 C57 C59 C58 -76.6(8)
C58 C59 C60 C61 -0.2(10)
C57 C59 C60 C61 -178.4(7)
C59 C60 C61 C62 1.9(11)
C60 C61 C62 C63 -1.7(11)
O4 C58 C63 C62 -178.2(5)
C59 C58 C63 C62 2.0(8)
O4 C58 C63 C64 1.8(8)
C59 C58 C63 C64 -178.0(6)
C61 C62 C63 C58 -0.3(10)
C61 C62 C63 C64 179.7(7)
C58 C63 C64 C38 73.1(8)
C62 C63 C64 C38 -106.9(7)
C39 C38 C64 C63 77.9(8)
C37 C38 C64 C63 -100.1(8)
O7 C65 C66 C67 -175.8(5)
C70 C65 C66 C67 3.9(8)
O7 C65 C66 C92 4.6(7)
C70 C65 C66 C92 -175.8(5)
C65 C66 C67 C68 -1.8(9)
C92 C66 C67 C68 177.9(6)
C66 C67 C68 C69 -0.1(10)
C67 C68 C69 C70 -0.1(10)
C68 C69 C70 C65 2.1(9)
C68 C69 C70 C71 -179.0(6)
O7 C65 C70 C69 175.6(5)
C66 C65 C70 C69 -4.0(8)
O7 C65 C70 C71 -3.2(8)
C66 C65 C70 C71 177.1(5)
C69 C70 C71 C73 104.3(7)
C65 C70 C71 C73 -76.8(7)
O8 C72 C73 C74 176.4(5)
C77 C72 C73 C74 -3.5(8)
O8 C72 C73 C71 -1.2(8)
C77 C72 C73 C71 178.9(5)
C70 C71 C73 C74 -84.0(7)
C70 C71 C73 C72 93.5(7)
C72 C73 C74 C75 2.3(9)
C71 C73 C74 C75 179.9(6)
C73 C74 C75 C76 -0.2(11)
C74 C75 C76 C77 -0.8(10)
O8 C72 C77 C76 -177.3(5)
C73 C72 C77 C76 2.5(8)
O8 C72 C77 C78 2.1(8)
C73 C72 C77 C78 -178.1(5)
C75 C76 C77 C72 -0.4(9)
C75 C76 C77 C78 -179.8(6)
C72 C77 C78 C80 -93.2(7)
C76 C77 C78 C80 86.2(7)
O6 C79 C80 C81 -179.2(5)
C84 C79 C80 C81 1.1(8)
O6 C79 C80 C78 1.9(7)
C84 C79 C80 C78 -177.8(5)
C77 C78 C80 C81 -102.4(7)
C77 C78 C80 C79 76.4(7)
C79 C80 C81 C82 -1.3(11)
C78 C80 C81 C82 177.6(7)
C80 C81 C82 C83 1.0(13)
C81 C82 C83 C84 -0.4(13)
C82 C83 C84 C79 0.2(11)
C82 C83 C84 C85 -176.1(7)
O6 C79 C84 C83 179.8(5)
C80 C79 C84 C83 -0.5(8)
O6 C79 C84 C85 -3.9(7)
C80 C79 C84 C85 175.8(5)
C83 C84 C85 C87 103.4(7)
C79 C84 C85 C87 -72.8(7)
O5 C86 C87 C88 -177.5(4)
C91 C86 C87 C88 1.3(7)
O5 C86 C87 C85 4.6(7)
C91 C86 C87 C85 -176.5(5)
C84 C85 C87 C88 -74.8(7)
C84 C85 C87 C86 103.1(6)
C86 C87 C88 C89 0.8(8)
C85 C87 C88 C89 178.8(5)
C87 C88 C89 C90 -1.9(9)
C88 C89 C90 C91 0.8(9)
O5 C86 C91 C90 176.6(4)
C87 C86 C91 C90 -2.3(7)
O5 C86 C91 C92 -6.9(7)
C87 C86 C91 C92 174.2(5)
C89 C90 C91 C86 1.2(8)
C89 C90 C91 C92 -175.3(5)
C67 C66 C92 C91 -105.0(6)
C65 C66 C92 C91 74.6(7)
C86 C91 C92 C66 -103.2(6)
C90 C91 C92 C66 73.1(7)
C33 C34 N1 C35 0.0(6)
Cd1' C34 N1 C35 -179.3(6)
C33 C34 N1 Cd1' 179.3(4)
C33 C34 N1 Cd1 -174.0(3)
Cd1' C34 N1 Cd1 6.71(15)
C31 C35 N1 C34 0.7(6)
C36 C35 N1 C34 -174.0(4)
Cd1' C35 N1 C34 179.3(6)
C31 C35 N1 Cd1' -178.6(3)
C36 C35 N1 Cd1' 6.7(6)
C31 C35 N1 Cd1 175.3(3)
C36 C35 N1 Cd1 0.6(5)
Cd1' C35 N1 Cd1 -6.10(17)
Cd1 Cd1' N1 C34 142.9(8)
N5 Cd1' N1 C34 -82.1(4)
N2 Cd1' N1 C34 174.6(3)
C35 Cd1' N1 C34 -179.3(6)
N4 Cd1' N1 C34 35.5(5)
N3 Cd1' N1 C34 96.8(3)
Cd1 Cd1' N1 C35 -37.7(10)
N5 Cd1' N1 C35 97.2(4)
N2 Cd1' N1 C35 -6.0(4)
C34 Cd1' N1 C35 179.3(6)
N4 Cd1' N1 C35 -145.1(3)
N3 Cd1' N1 C35 -83.9(4)
N5 Cd1' N1 Cd1 134.9(10)
N2 Cd1' N1 Cd1 31.7(8)
C34 Cd1' N1 Cd1 -142.9(8)
C35 Cd1' N1 Cd1 37.7(10)
N4 Cd1' N1 Cd1 -107.4(9)
N3 Cd1' N1 Cd1 -46.2(8)
Cd1' Cd1 N1 C34 -40.6(8)
N4 Cd1 N1 C34 19.3(4)
N6 Cd1 N1 C34 -127.9(4)
N2 Cd1 N1 C34 174.2(4)
N3 Cd1 N1 C34 87.7(3)
N5 Cd1 N1 C34 -79.2(3)
Cd1' Cd1 N1 C35 145.1(9)
N4 Cd1 N1 C35 -154.9(3)
N6 Cd1 N1 C35 57.9(4)
N2 Cd1 N1 C35 0.0(3)
N3 Cd1 N1 C35 -86.5(3)
N5 Cd1 N1 C35 106.6(3)
N4 Cd1 N1 Cd1' 60.0(8)
N6 Cd1 N1 Cd1' -87.3(9)
N2 Cd1 N1 Cd1' -145.2(8)
N3 Cd1 N1 Cd1' 128.3(8)
N5 Cd1 N1 Cd1' -38.5(8)
C26 C25 N2 C36 -1.7(7)
C26 C25 N2 Cd1 170.3(4)
C26 C25 N2 Cd1' 172.0(4)
C28 C36 N2 C25 -2.0(6)
C35 C36 N2 C25 174.1(4)
C28 C36 N2 Cd1 -175.0(3)
C35 C36 N2 Cd1 1.2(5)
C28 C36 N2 Cd1' -178.5(4)
C35 C36 N2 Cd1' -2.3(4)
Cd1' Cd1 N2 C25 177.0(4)
N4 Cd1 N2 C25 -74.8(5)
N1 Cd1 N2 C25 -173.1(4)
N6 Cd1 N2 C25 30.9(4)
N3 Cd1 N2 C25 -86.8(4)
N5 Cd1 N2 C25 102.7(4)
Cd1' Cd1 N2 C36 -10.5(4)
N4 Cd1 N2 C36 97.7(4)
N1 Cd1 N2 C36 -0.6(3)
N6 Cd1 N2 C36 -156.6(3)
N3 Cd1 N2 C36 85.7(3)
N5 Cd1 N2 C36 -84.8(3)
N4 Cd1 N2 Cd1' 108.2(4)
N1 Cd1 N2 Cd1' 9.9(3)
N6 Cd1 N2 Cd1' -146.1(3)
N3 Cd1 N2 Cd1' 96.2(3)
N5 Cd1 N2 Cd1' -74.3(3)
Cd1 Cd1' N2 C25 -4.2(6)
N1 Cd1' N2 C25 -170.0(6)
N5 Cd1' N2 C25 75.2(6)
C34 Cd1' N2 C25 -167.3(6)
C35 Cd1' N2 C25 -173.3(6)
N4 Cd1' N2 C25 -31.0(7)
N3 Cd1' N2 C25 -72.1(6)
Cd1 Cd1' N2 C36 170.4(3)
N1 Cd1' N2 C36 4.6(3)
N5 Cd1' N2 C36 -110.2(3)
C34 Cd1' N2 C36 7.3(3)
C35 Cd1' N2 C36 1.3(2)
N4 Cd1' N2 C36 143.6(3)
N3 Cd1' N2 C36 102.5(3)
N1 Cd1' N2 Cd1 -165.8(4)
N5 Cd1' N2 Cd1 79.5(3)
C34 Cd1' N2 Cd1 -163.1(3)
C35 Cd1' N2 Cd1 -169.0(3)
N4 Cd1' N2 Cd1 -26.73(19)
N3 Cd1' N2 Cd1 -67.9(2)
C21 C22 N3 C23 -0.4(7)
C21 C22 N3 Cd1 -176.7(4)
C21 C22 N3 Cd1' -155.6(4)
C19 C23 N3 C22 2.2(6)
C24 C23 N3 C22 -178.1(4)
C19 C23 N3 Cd1 178.9(3)
C24 C23 N3 Cd1 -1.4(5)
C19 C23 N3 Cd1' 158.8(4)
C24 C23 N3 Cd1' -21.5(5)
Cd1' Cd1 N3 C22 78.1(5)
N4 Cd1 N3 C22 176.6(4)
N1 Cd1 N3 C22 64.4(4)
N6 Cd1 N3 C22 -97.2(4)
N2 Cd1 N3 C22 -8.5(4)
N5 Cd1 N3 C22 131.6(5)
Cd1' Cd1 N3 C23 -98.3(4)
N4 Cd1 N3 C23 0.2(3)
N1 Cd1 N3 C23 -112.0(3)
N6 Cd1 N3 C23 86.4(3)
N2 Cd1 N3 C23 175.1(3)
N5 Cd1 N3 C23 -44.8(6)
N4 Cd1 N3 Cd1' 98.5(3)
N1 Cd1 N3 Cd1' -13.7(3)
N6 Cd1 N3 Cd1' -175.3(3)
N2 Cd1 N3 Cd1' -86.6(3)
N5 Cd1 N3 Cd1' 53.5(5)
Cd1 Cd1' N3 C22 -114.0(4)
N1 Cd1' N3 C22 45.3(4)
N5 Cd1' N3 C22 -136.5(4)
N2 Cd1' N3 C22 -37.3(4)
C34 Cd1' N3 C22 73.5(4)
C35 Cd1' N3 C22 18.6(4)
N4 Cd1' N3 C22 176.9(4)
Cd1 Cd1' N3 C23 90.3(4)
N1 Cd1' N3 C23 -110.5(3)
N5 Cd1' N3 C23 67.7(5)
N2 Cd1' N3 C23 167.0(3)
C34 Cd1' N3 C23 -82.3(3)
C35 Cd1' N3 C23 -137.2(3)
N4 Cd1' N3 C23 21.1(3)
N1 Cd1' N3 Cd1 159.3(4)
N5 Cd1' N3 Cd1 -22.6(3)
N2 Cd1' N3 Cd1 76.7(3)
C34 Cd1' N3 Cd1 -172.5(3)
C35 Cd1' N3 Cd1 132.6(3)
N4 Cd1' N3 Cd1 -69.2(2)
C14 C13 N4 C24 -1.5(7)
C14 C13 N4 Cd1 -176.0(4)
C14 C13 N4 Cd1' 162.2(4)
C16 C24 N4 C13 2.8(7)
C23 C24 N4 C13 -177.1(4)
C16 C24 N4 Cd1 177.7(4)
C23 C24 N4 Cd1 -2.1(5)
C16 C24 N4 Cd1' -162.0(4)
C23 C24 N4 Cd1' 18.1(5)
Cd1' Cd1 N4 C13 -91.3(4)
N1 Cd1 N4 C13 -106.6(4)
N6 Cd1 N4 C13 58.2(4)
N2 Cd1 N4 C13 163.1(4)
N3 Cd1 N4 C13 175.7(4)
N5 Cd1 N4 C13 -14.4(4)
Cd1' Cd1 N4 C24 94.0(4)
N1 Cd1 N4 C24 78.7(3)
N6 Cd1 N4 C24 -116.5(3)
N2 Cd1 N4 C24 -11.6(5)
N3 Cd1 N4 C24 1.0(3)
N5 Cd1 N4 C24 170.9(3)
N1 Cd1 N4 Cd1' -15.3(3)
N6 Cd1 N4 Cd1' 149.5(3)
N2 Cd1 N4 Cd1' -105.6(4)
N3 Cd1 N4 Cd1' -93.0(3)
N5 Cd1 N4 Cd1' 76.9(3)
Cd1 Cd1' N4 C13 100.8(4)
N1 Cd1' N4 C13 -108.2(4)
N5 Cd1' N4 C13 18.6(4)
N2 Cd1' N4 C13 130.1(4)
C34 Cd1' N4 C13 -91.7(4)
C35 Cd1' N4 C13 -138.2(4)
N3 Cd1' N4 C13 176.0(4)
Cd1 Cd1' N4 C24 -95.0(4)
N1 Cd1' N4 C24 56.1(4)
N5 Cd1' N4 C24 -177.1(3)
N2 Cd1' N4 C24 -65.7(4)
C34 Cd1' N4 C24 72.6(3)
C35 Cd1' N4 C24 26.1(6)
N3 Cd1' N4 C24 -19.8(3)
N1 Cd1' N4 Cd1 151.0(5)
N5 Cd1' N4 Cd1 -82.2(3)
N2 Cd1' N4 Cd1 29.3(2)
C34 Cd1' N4 Cd1 167.5(3)
C35 Cd1' N4 Cd1 121.0(5)
N3 Cd1' N4 Cd1 75.2(2)
C9 C10 N5 C11 1.1(7)
C9 C10 N5 Cd1' -166.1(4)
C9 C10 N5 Cd1 -169.2(4)
C7 C11 N5 C10 0.5(6)
C12 C11 N5 C10 179.3(4)
C7 C11 N5 Cd1' 164.2(3)
C12 C11 N5 Cd1' -17.1(6)
C7 C11 N5 Cd1 172.2(3)
C12 C11 N5 Cd1 -9.1(5)
Cd1 Cd1' N5 C10 -172.7(4)
N1 Cd1' N5 C10 25.9(4)
N2 Cd1' N5 C10 116.1(3)
C34 Cd1' N5 C10 -3.6(4)
C35 Cd1' N5 C10 55.7(4)
N4 Cd1' N5 C10 -111.3(3)
N3 Cd1' N5 C10 -152.1(4)
Cd1 Cd1' N5 C11 22.2(5)
N1 Cd1' N5 C11 -139.2(4)
N2 Cd1' N5 C11 -49.0(4)
C34 Cd1' N5 C11 -168.7(4)
C35 Cd1' N5 C11 -109.4(4)
N4 Cd1' N5 C11 83.6(4)
N3 Cd1' N5 C11 42.8(6)
N1 Cd1' N5 Cd1 -161.4(4)
N2 Cd1' N5 Cd1 -71.2(3)
C34 Cd1' N5 Cd1 169.1(4)
C35 Cd1' N5 Cd1 -131.6(4)
N4 Cd1' N5 Cd1 61.4(2)
N3 Cd1' N5 Cd1 20.6(2)
Cd1' Cd1 N5 C10 8.7(4)
N4 Cd1 N5 C10 -89.5(4)
N1 Cd1 N5 C10 19.9(4)
N6 Cd1 N5 C10 177.6(4)
N2 Cd1 N5 C10 91.5(4)
N3 Cd1 N5 C10 -46.9(7)
Cd1' Cd1 N5 C11 -162.1(4)
N4 Cd1 N5 C11 99.7(3)
N1 Cd1 N5 C11 -151.0(3)
N6 Cd1 N5 C11 6.8(3)
N2 Cd1 N5 C11 -79.3(3)
N3 Cd1 N5 C11 142.3(4)
N4 Cd1 N5 Cd1' -98.2(3)
N1 Cd1 N5 Cd1' 11.2(3)
N6 Cd1 N5 Cd1' 168.9(3)
N2 Cd1 N5 Cd1' 82.8(3)
N3 Cd1 N5 Cd1' -55.6(6)
C2 C1 N6 C12 1.9(7)
C2 C1 N6 Cd1 -178.4(4)
C4 C12 N6 C1 1.9(6)
C11 C12 N6 C1 -179.5(4)
C4 C12 N6 Cd1 -177.8(3)
C11 C12 N6 Cd1 0.8(5)
Cd1' Cd1 N6 C1 -164.0(5)
N4 Cd1 N6 C1 79.5(4)
N1 Cd1 N6 C1 -131.4(4)
N2 Cd1 N6 C1 -77.5(4)
N3 Cd1 N6 C1 7.7(4)
N5 Cd1 N6 C1 176.4(4)
Cd1' Cd1 N6 C12 15.7(6)
N4 Cd1 N6 C12 -100.9(3)
N1 Cd1 N6 C12 48.2(5)
N2 Cd1 N6 C12 102.2(3)
N3 Cd1 N6 C12 -172.7(3)
N5 Cd1 N6 C12 -3.9(3)
